data_1543631
loop_
_publ_author_name
'Lehnherr, Dan'
'Chen, Chen'
'Pedramrazi, Zahra'
'DeBlase, Catherine R.'
'Alzola, Joaquin M.'
'Keresztes, Ivan'
'Lobkovsky, Emil B.'
'Crommie, Michael F.'
'Dichtel, William R.'

_publ_section_title
;
 Sequence-defined oligo(ortho-arylene) foldamers derived from the
 benzannulation of ortho(arylene ethynylene)s
;
_journal_issue 10
_journal_name_full 'Chem. Sci.'
_journal_page_first 6357
_journal_paper_doi 10.1039/C6SC02520J
_journal_volume 7
_journal_year 2016
_chemical_formula_moiety 'C38 H26'
_chemical_formula_sum 'C38 H26'
_chemical_formula_weight 482.59
_chemical_name_systematic
; 
 ? 
;
_space_group_IT_number 61
_symmetry_cell_setting orthorhombic
_symmetry_space_group_name_Hall '-P 2ac 2ab'
_symmetry_space_group_name_H-M 'P b c a'
_atom_sites_solution_hydrogens difmap
_atom_sites_solution_primary direct
_atom_sites_solution_secondary difmap
_audit_creation_method SHELXL-97
_audit_update_record
;
2016-06-07 deposited with the CCDC.
2016-07-08 downloaded from the CCDC.
;
_cell_angle_alpha 90.00
_cell_angle_beta 90.00
_cell_angle_gamma 90.00
_cell_formula_units_Z 8
_cell_length_a 15.7112(6)
_cell_length_b 15.4073(10)
_cell_length_c 21.2986(12)
_cell_measurement_reflns_used 5049
_cell_measurement_temperature 193(2)
_cell_measurement_theta_max 25.60
_cell_measurement_theta_min 2.31
_cell_volume 5155.7(5)
_computing_cell_refinement 'Bruker SAINT+'
_computing_data_collection 'Bruker APEX2'
_computing_data_reduction 'Bruker SAINT+'
_computing_molecular_graphics 'Bruker SHELXTL'
_computing_publication_material 'Bruker SHELXTL'
_computing_structure_refinement 'SHELXL-97 (Sheldrick, 1997)'
_computing_structure_solution 'SHELXS-97 (Sheldrick, 1990)'
_diffrn_ambient_temperature 193(2)
_diffrn_measured_fraction_theta_full 0.990
_diffrn_measured_fraction_theta_max 0.990
_diffrn_measurement_device_type 'Bruker X8 APEX II diffractometer'
_diffrn_measurement_method 'phi and omega scans'
_diffrn_radiation_monochromator graphite
_diffrn_radiation_source 'fine-focus sealed tube'
_diffrn_radiation_type MoK\a
_diffrn_radiation_wavelength 0.71073
_diffrn_reflns_av_R_equivalents 0.0475
_diffrn_reflns_av_sigmaI/netI 0.0475
_diffrn_reflns_limit_h_max 19
_diffrn_reflns_limit_h_min -17
_diffrn_reflns_limit_k_max 19
_diffrn_reflns_limit_k_min -11
_diffrn_reflns_limit_l_max 26
_diffrn_reflns_limit_l_min -26
_diffrn_reflns_number 26125
_diffrn_reflns_theta_full 26.37
_diffrn_reflns_theta_max 26.37
_diffrn_reflns_theta_min 1.91
_diffrn_standards_number 0
_exptl_absorpt_coefficient_mu 0.070
_exptl_absorpt_correction_T_max 0.9930
_exptl_absorpt_correction_T_min 0.9590
_exptl_absorpt_correction_type multi-scan
_exptl_absorpt_process_details SADABS
_exptl_crystal_colour colourless
_exptl_crystal_density_diffrn 1.243
_exptl_crystal_density_method 'not measured'
_exptl_crystal_description plate
_exptl_crystal_F_000 2032
_exptl_crystal_size_max 0.60
_exptl_crystal_size_mid 0.30
_exptl_crystal_size_min 0.10
_refine_diff_density_max 0.176
_refine_diff_density_min -0.190
_refine_diff_density_rms 0.041
_refine_ls_extinction_method none
_refine_ls_goodness_of_fit_ref 1.031
_refine_ls_hydrogen_treatment refall
_refine_ls_matrix_type full
_refine_ls_number_parameters 447
_refine_ls_number_reflns 5223
_refine_ls_number_restraints 0
_refine_ls_restrained_S_all 1.031
_refine_ls_R_factor_all 0.0860
_refine_ls_R_factor_gt 0.0398
_refine_ls_shift/su_max 0.000
_refine_ls_shift/su_mean 0.000
_refine_ls_structure_factor_coef Fsqd
_refine_ls_weighting_details 'calc w=1/[\s^2^(Fo^2^)+(0.0401P)^2^+0.8225P] where P=(Fo^2^+2Fc^2^)/3'
_refine_ls_weighting_scheme calc
_refine_ls_wR_factor_gt 0.0794
_refine_ls_wR_factor_ref 0.0978
_reflns_number_gt 3281
_reflns_number_total 5223
_reflns_threshold_expression >2sigma(I)
_cod_data_source_file c6sc02520j2.cif
_cod_data_source_block dl4
_cod_depositor_comments
;
The following automatic conversions were performed:

'_symmetry_cell_setting' value 'Orthorhombic' changed to
'orthorhombic' according to
/usr/data/users/saulius/crontab/automatic-downloads/rss-feeds/RSC/lib/dictionaries/cif_core.dic
dictionary named 'cif_core.dic' version 2.4.2 from 2011-04-26.

Automatic conversion script
Id: cif_fix_values 4268 2015-11-12 08:31:59Z antanas 

 Adding full bibliography for 1543631--1543639.cif.
;
_cod_original_sg_symbol_H-M Pbca
_cod_database_code 1543631

loop_
_symmetry_equiv_pos_as_xyz
'x, y, z'
'-x+1/2, -y, z+1/2'
'-x, y+1/2, -z+1/2'
'x+1/2, -y+1/2, -z'
'-x, -y, -z'
'x-1/2, y, -z-1/2'
'x, -y-1/2, z-1/2'
'-x-1/2, y-1/2, z'

loop_
_atom_site_label
_atom_site_type_symbol
_atom_site_fract_x
_atom_site_fract_y
_atom_site_fract_z
_atom_site_U_iso_or_equiv
_atom_site_adp_type
_atom_site_occupancy
_atom_site_symmetry_multiplicity
_atom_site_calc_flag
C1 C 0.25685(10) 0.70619(11) 0.16416(8) 0.0272(4) Uani 1 1 d
C2 C 0.32972(11) 0.71806(12) 0.19945(9) 0.0344(4) Uani 1 1 d
H2 H 0.3853(11) 0.7057(11) 0.1805(7) 0.036(5) Uiso 1 1 d
C3 C 0.32447(12) 0.75198(13) 0.25925(9) 0.0386(5) Uani 1 1 d
H3 H 0.3760(12) 0.7588(13) 0.2842(9) 0.054(6) Uiso 1 1 d
C4 C 0.24632(12) 0.77516(13) 0.28336(8) 0.0365(5) Uani 1 1 d
H4 H 0.2422(11) 0.7975(12) 0.3263(9) 0.046(5) Uiso 1 1 d
C5 C 0.17298(11) 0.76320(11) 0.24824(8) 0.0290(4) Uani 1 1 d
H5 H 0.1191(10) 0.7792(11) 0.2664(7) 0.032(5) Uiso 1 1 d
C6 C 0.17676(9) 0.72705(10) 0.18830(7) 0.0234(4) Uani 1 1 d
C7 C 0.09824(9) 0.71325(10) 0.15020(7) 0.0220(4) Uani 1 1 d
C8 C 0.03941(10) 0.77928(12) 0.14555(7) 0.0249(4) Uani 1 1 d
H8 H 0.0475(10) 0.8330(12) 0.1677(7) 0.028(4) Uiso 1 1 d
C9 C -0.03206(10) 0.77427(11) 0.10527(7) 0.0256(4) Uani 1 1 d
C10 C -0.09042(10) 0.84398(13) 0.09832(9) 0.0331(4) Uani 1 1 d
H10 H -0.0795(10) 0.8969(12) 0.1244(8) 0.040(5) Uiso 1 1 d
C11 C -0.15586(11) 0.83821(15) 0.05645(9) 0.0403(5) Uani 1 1 d
H11 H -0.1941(11) 0.8883(13) 0.0504(8) 0.040(5) Uiso 1 1 d
C12 C -0.16751(11) 0.76311(15) 0.02073(9) 0.0427(5) Uani 1 1 d
H12 H -0.2131(11) 0.7605(12) -0.0099(8) 0.044(5) Uiso 1 1 d
C13 C -0.11337(11) 0.69408(14) 0.02647(9) 0.0365(5) Uani 1 1 d
H13 H -0.1192(11) 0.6414(13) 0.0017(8) 0.045(6) Uiso 1 1 d
C14 C -0.04385(10) 0.69800(12) 0.06907(7) 0.0272(4) Uani 1 1 d
C15 C 0.01503(10) 0.62946(12) 0.07601(8) 0.0268(4) Uani 1 1 d
H15 H 0.0054(9) 0.5751(11) 0.0519(7) 0.029(4) Uiso 1 1 d
C16 C 0.08426(9) 0.63481(10) 0.11536(7) 0.0224(4) Uani 1 1 d
C17 C 0.14569(9) 0.56128(10) 0.11778(7) 0.0229(4) Uani 1 1 d
C18 C 0.18797(11) 0.53950(12) 0.06243(8) 0.0306(4) Uani 1 1 d
H18 H 0.1741(9) 0.5713(11) 0.0224(7) 0.030(4) Uiso 1 1 d
C19 C 0.25178(11) 0.47778(12) 0.06150(9) 0.0366(4) Uani 1 1 d
H19 H 0.2821(11) 0.4661(12) 0.0219(8) 0.047(5) Uiso 1 1 d
C20 C 0.27475(11) 0.43652(13) 0.11637(9) 0.0363(5) Uani 1 1 d
H20 H 0.3201(11) 0.3927(13) 0.1148(8) 0.042(5) Uiso 1 1 d
C21 C 0.23155(10) 0.45536(12) 0.17139(9) 0.0303(4) Uani 1 1 d
H21 H 0.2445(10) 0.4247(12) 0.2092(8) 0.033(5) Uiso 1 1 d
C22 C 0.16602(9) 0.51607(11) 0.17304(7) 0.0228(4) Uani 1 1 d
C23 C 0.11877(9) 0.53093(10) 0.23310(7) 0.0234(4) Uani 1 1 d
C24 C 0.16106(10) 0.56403(11) 0.28407(7) 0.0258(4) Uani 1 1 d
H24 H 0.2208(10) 0.5781(10) 0.2801(7) 0.025(4) Uiso 1 1 d
C25 C 0.11984(10) 0.58356(11) 0.34131(7) 0.0260(4) Uani 1 1 d
C26 C 0.16263(12) 0.62092(12) 0.39311(8) 0.0323(4) Uani 1 1 d
H26 H 0.2239(11) 0.6348(11) 0.3894(7) 0.037(5) Uiso 1 1 d
C27 C 0.11937(12) 0.63921(13) 0.44738(8) 0.0370(5) Uani 1 1 d
H27 H 0.1494(10) 0.6655(12) 0.4827(8) 0.039(5) Uiso 1 1 d
C28 C 0.03236(13) 0.62010(13) 0.45274(9) 0.0399(5) Uani 1 1 d
H28 H 0.0044(11) 0.6308(13) 0.4915(9) 0.051(6) Uiso 1 1 d
C29 C -0.01096(12) 0.58497(13) 0.40360(8) 0.0375(5) Uani 1 1 d
H29 H -0.0711(11) 0.5705(11) 0.4071(7) 0.035(5) Uiso 1 1 d
C30 C 0.03134(10) 0.56658(11) 0.34615(7) 0.0282(4) Uani 1 1 d
C31 C -0.01110(11) 0.53037(12) 0.29391(8) 0.0293(4) Uani 1 1 d
H31 H -0.0702(10) 0.5150(11) 0.2976(7) 0.027(4) Uiso 1 1 d
C32 C 0.02987(9) 0.51156(10) 0.23868(7) 0.0246(4) Uani 1 1 d
C33 C -0.01816(9) 0.46720(11) 0.18767(7) 0.0255(4) Uani 1 1 d
C34 C 0.01345(11) 0.39252(12) 0.15951(8) 0.0319(4) Uani 1 1 d
H34 H 0.0679(11) 0.3722(11) 0.1714(7) 0.036(5) Uiso 1 1 d
C35 C -0.03298(12) 0.34797(13) 0.11504(9) 0.0372(5) Uani 1 1 d
H35 H -0.0098(11) 0.2958(13) 0.0963(8) 0.051(6) Uiso 1 1 d
C36 C -0.11247(12) 0.37785(13) 0.09745(9) 0.0392(5) Uani 1 1 d
H36 H -0.1466(11) 0.3449(13) 0.0667(9) 0.049(5) Uiso 1 1 d
C37 C -0.14476(12) 0.45243(14) 0.12445(9) 0.0413(5) Uani 1 1 d
H37 H -0.2007(12) 0.4740(13) 0.1109(8) 0.051(6) Uiso 1 1 d
C38 C -0.09819(11) 0.49678(13) 0.16928(9) 0.0341(4) Uani 1 1 d
H38 H -0.1220(11) 0.5506(13) 0.1878(8) 0.044(5) Uiso 1 1 d
H1 H 0.2626(9) 0.6841(11) 0.1209(8) 0.031(4) Uiso 1 1 d

loop_
_atom_site_aniso_label
_atom_site_aniso_U_11
_atom_site_aniso_U_22
_atom_site_aniso_U_33
_atom_site_aniso_U_23
_atom_site_aniso_U_13
_atom_site_aniso_U_12
C1 0.0275(9) 0.0239(10) 0.0302(9) -0.0018(8) 0.0012(8) -0.0033(8)
C2 0.0269(10) 0.0315(11) 0.0448(11) 0.0003(9) -0.0021(9) -0.0012(8)
C3 0.0360(11) 0.0365(12) 0.0433(11) -0.0015(9) -0.0153(9) -0.0038(9)
C4 0.0498(12) 0.0317(11) 0.0280(10) -0.0018(9) -0.0075(9) -0.0056(9)
C5 0.0341(10) 0.0252(10) 0.0277(9) 0.0000(8) 0.0011(8) -0.0014(8)
C6 0.0270(9) 0.0187(9) 0.0246(8) 0.0038(7) 0.0001(7) -0.0008(7)
C7 0.0228(8) 0.0224(10) 0.0209(8) 0.0031(7) 0.0026(6) -0.0004(7)
C8 0.0269(9) 0.0213(10) 0.0264(8) -0.0005(8) 0.0059(7) -0.0016(8)
C9 0.0214(8) 0.0286(10) 0.0269(8) 0.0070(8) 0.0071(7) 0.0024(7)
C10 0.0271(9) 0.0342(12) 0.0381(10) 0.0091(9) 0.0075(8) 0.0061(9)
C11 0.0250(10) 0.0489(14) 0.0469(11) 0.0160(11) 0.0068(9) 0.0116(10)
C12 0.0237(10) 0.0634(16) 0.0412(11) 0.0152(11) -0.0053(9) 0.0031(10)
C13 0.0282(10) 0.0449(13) 0.0364(10) 0.0030(10) -0.0046(8) -0.0013(9)
C14 0.0211(8) 0.0345(11) 0.0259(8) 0.0064(8) 0.0013(7) -0.0003(8)
C15 0.0284(9) 0.0267(11) 0.0254(9) -0.0003(8) -0.0015(7) -0.0022(8)
C16 0.0238(8) 0.0223(9) 0.0210(8) 0.0017(7) 0.0026(7) 0.0004(7)
C17 0.0220(8) 0.0205(9) 0.0263(8) -0.0022(7) -0.0009(7) -0.0017(7)
C18 0.0358(10) 0.0294(11) 0.0264(9) 0.0002(8) 0.0025(8) 0.0036(8)
C19 0.0387(10) 0.0335(11) 0.0376(10) -0.0058(9) 0.0111(9) 0.0037(9)
C20 0.0291(10) 0.0276(11) 0.0523(12) -0.0006(9) 0.0081(9) 0.0093(9)
C21 0.0259(9) 0.0267(11) 0.0383(10) 0.0058(9) 0.0004(8) 0.0026(8)
C22 0.0183(8) 0.0200(9) 0.0301(9) 0.0003(7) -0.0006(7) -0.0017(7)
C23 0.0242(8) 0.0191(9) 0.0270(9) 0.0050(7) -0.0012(7) 0.0016(7)
C24 0.0216(9) 0.0255(10) 0.0304(9) 0.0073(7) -0.0012(7) -0.0001(8)
C25 0.0296(9) 0.0213(10) 0.0269(9) 0.0084(7) -0.0030(7) 0.0031(7)
C26 0.0355(10) 0.0321(11) 0.0293(9) 0.0048(8) -0.0058(8) 0.0029(9)
C27 0.0505(12) 0.0343(12) 0.0264(9) 0.0016(8) -0.0093(9) 0.0080(9)
C28 0.0516(12) 0.0408(13) 0.0274(10) 0.0003(9) 0.0055(9) 0.0091(10)
C29 0.0384(11) 0.0395(12) 0.0344(10) 0.0033(9) 0.0067(9) 0.0026(9)
C30 0.0324(9) 0.0243(10) 0.0279(9) 0.0048(7) 0.0021(7) 0.0035(8)
C31 0.0232(9) 0.0288(11) 0.0359(10) 0.0039(8) 0.0034(8) -0.0011(8)
C32 0.0236(8) 0.0206(9) 0.0295(9) 0.0038(7) 0.0000(7) 0.0010(7)
C33 0.0214(8) 0.0253(10) 0.0300(9) 0.0028(8) 0.0016(7) -0.0040(7)
C34 0.0252(9) 0.0298(11) 0.0405(10) -0.0019(8) -0.0009(8) -0.0004(8)
C35 0.0380(11) 0.0317(12) 0.0420(11) -0.0067(9) 0.0018(9) -0.0043(9)
C36 0.0414(11) 0.0381(12) 0.0381(11) -0.0015(9) -0.0089(9) -0.0118(10)
C37 0.0305(10) 0.0407(13) 0.0526(12) 0.0005(10) -0.0138(9) -0.0017(9)
C38 0.0265(9) 0.0315(11) 0.0445(11) -0.0008(9) -0.0023(8) -0.0001(9)

loop_
_atom_type_symbol
_atom_type_description
_atom_type_scat_dispersion_real
_atom_type_scat_dispersion_imag
_atom_type_scat_source
C C 0.0033 0.0016 'International Tables Vol C Tables 4.2.6.8 and 6.1.1.4'
H H 0.0000 0.0000 'International Tables Vol C Tables 4.2.6.8 and 6.1.1.4'

loop_
_geom_angle_atom_site_label_1
_geom_angle_atom_site_label_2
_geom_angle_atom_site_label_3
_geom_angle
C2 C1 C6 121.04(16)
C3 C2 C1 120.20(17)
C4 C3 C2 119.71(17)
C3 C4 C5 120.35(17)
C4 C5 C6 120.79(16)
C5 C6 C1 117.86(15)
C5 C6 C7 121.32(14)
C1 C6 C7 120.79(14)
C8 C7 C16 118.81(14)
C8 C7 C6 119.24(15)
C16 C7 C6 121.86(14)
C7 C8 C9 122.37(16)
C8 C9 C14 118.60(15)
C8 C9 C10 122.30(17)
C14 C9 C10 119.06(15)
C11 C10 C9 120.4(2)
C10 C11 C12 120.59(19)
C13 C12 C11 120.93(18)
C12 C13 C14 120.1(2)
C15 C14 C9 118.52(14)
C15 C14 C13 122.59(17)
C9 C14 C13 118.88(16)
C16 C15 C14 122.49(17)
C15 C16 C7 119.11(15)
C15 C16 C17 119.21(15)
C7 C16 C17 121.57(13)
C18 C17 C22 118.74(15)
C18 C17 C16 117.57(14)
C22 C17 C16 123.61(14)
C19 C18 C17 121.57(17)
C20 C19 C18 119.67(17)
C19 C20 C21 119.50(17)
C20 C21 C22 121.66(17)
C21 C22 C17 118.72(15)
C21 C22 C23 119.43(14)
C17 C22 C23 121.85(14)
C24 C23 C32 118.95(14)
C24 C23 C22 119.57(14)
C32 C23 C22 121.49(14)
C23 C24 C25 122.71(15)
C24 C25 C26 122.81(15)
C24 C25 C30 118.21(15)
C26 C25 C30 118.97(15)
C27 C26 C25 120.39(17)
C26 C27 C28 120.59(18)
C29 C28 C27 120.55(18)
C28 C29 C30 120.51(18)
C31 C30 C25 118.59(15)
C31 C30 C29 122.44(16)
C25 C30 C29 118.96(16)
C32 C31 C30 122.51(15)
C31 C32 C23 118.97(15)
C31 C32 C33 119.01(14)
C23 C32 C33 121.93(14)
C34 C33 C38 118.17(16)
C34 C33 C32 120.94(14)
C38 C33 C32 120.81(15)
C35 C34 C33 121.32(17)
C34 C35 C36 119.89(19)
C37 C36 C35 119.72(18)
C36 C37 C38 120.26(18)
C37 C38 C33 120.64(18)

loop_
_geom_bond_atom_site_label_1
_geom_bond_atom_site_label_2
_geom_bond_distance
C1 C2 1.382(2)
C1 C6 1.397(2)
C2 C3 1.379(3)
C3 C4 1.378(3)
C4 C5 1.386(2)
C5 C6 1.394(2)
C6 C7 1.492(2)
C7 C8 1.378(2)
C7 C16 1.435(2)
C8 C9 1.415(2)
C9 C14 1.418(2)
C9 C10 1.420(2)
C10 C11 1.364(3)
C11 C12 1.397(3)
C12 C13 1.367(3)
C13 C14 1.421(2)
C14 C15 1.412(2)
C15 C16 1.376(2)
C16 C17 1.489(2)
C17 C18 1.394(2)
C17 C22 1.404(2)
C18 C19 1.382(2)
C19 C20 1.378(3)
C20 C21 1.385(2)
C21 C22 1.391(2)
C22 C23 1.497(2)
C23 C24 1.371(2)
C23 C32 1.433(2)
C24 C25 1.413(2)
C25 C26 1.414(2)
C25 C30 1.419(2)
C26 C27 1.370(2)
C27 C28 1.403(3)
C28 C29 1.361(3)
C29 C30 1.421(2)
C30 C31 1.412(2)
C31 C32 1.372(2)
C32 C33 1.489(2)
C33 C34 1.389(2)
C33 C38 1.394(2)
C34 C35 1.379(2)
C35 C36 1.383(3)
C36 C37 1.381(3)
C37 C38 1.383(3)
